data_1502190
loop_
_publ_author_name
'Battagliarin, Glauco'
'Li, Chen'
'Enkelmann, Volker'
'M\"ullen, Klaus'

_publ_section_title
;
 2,5,8,11-Tetraboronic ester perylenediimides: a next generation building
 block for dye-stuff synthesis.
;
_journal_issue 12
_journal_name_full 'Organic letters'
_journal_page_first 3012
_journal_page_last 3015
_journal_paper_doi 10.1021/ol2008457
_journal_volume 13
_journal_year 2011
_chemical_formula_moiety 'C35 H51 B2 N1 O6'
_chemical_formula_sum 'C35 H51 B2 N O6'
_chemical_formula_weight 603.42
_space_group_IT_number 14
_symmetry_cell_setting monoclinic
_symmetry_space_group_name_Hall '-P 2ybc'
_symmetry_space_group_name_H-M 'P 1 21/c 1'
_atom_sites_solution_hydrogens geom
_atom_sites_solution_primary direct
_audit_creation_date 11-03-10
_audit_creation_method CRYSTALS_ver_12.84
_cell_angle_alpha 90
_cell_angle_beta 94.3030(15)
_cell_angle_gamma 90
_cell_formula_units_Z 4
_cell_length_a 12.9107(4)
_cell_length_b 15.5761(4)
_cell_length_c 17.5681(4)
_cell_measurement_reflns_used 0
_cell_measurement_temperature 120
_cell_measurement_theta_max 0
_cell_measurement_theta_min 0
_cell_volume 3522.96(16)
_computing_cell_refinement 'DENZO/SCALEPACK (Otwinowski & Minor, 1997)'
_computing_data_collection 'COLLECT (Nonius, 1997-2001).'
_computing_data_reduction 'DENZO/SCALEPACK (Otwinowski & Minor, 1997)'
_computing_molecular_graphics 'CAMERON (Watkin et al., 1996)'
_computing_publication_material 'CRYSTALS (Betteridge et al., 2003)'
_computing_structure_refinement 'CRYSTALS (Betteridge et al., 2003)'
_computing_structure_solution 'SHELXS 86 (Sheldrick, 1986)'
_diffrn_ambient_temperature 120
_diffrn_measured_fraction_theta_full 0.994
_diffrn_measured_fraction_theta_max 0.992
_diffrn_measurement_device_type 'Nonius KappaCCD'
_diffrn_measurement_method '\f & \w scans'
_diffrn_radiation_monochromator graphite
_diffrn_radiation_type 'Mo K\a'
_diffrn_radiation_wavelength 0.71073
_diffrn_reflns_av_R_equivalents 0.041
_diffrn_reflns_limit_h_max 18
_diffrn_reflns_limit_h_min -18
_diffrn_reflns_limit_k_max 21
_diffrn_reflns_limit_k_min -19
_diffrn_reflns_limit_l_max 24
_diffrn_reflns_limit_l_min -24
_diffrn_reflns_number 31600
_diffrn_reflns_theta_full 27.622
_diffrn_reflns_theta_max 30.024
_diffrn_reflns_theta_min 2.052
_diffrn_standards_number 0
_exptl_absorpt_coefficient_mu 0.075
_exptl_absorpt_correction_T_max 0.99
_exptl_absorpt_correction_T_min 0.94
_exptl_absorpt_correction_type multi-scan
_exptl_absorpt_process_details 'SORTAV (Blessing)'
_exptl_crystal_colour orange
_exptl_crystal_density_diffrn 1.138
_exptl_crystal_description needle
_exptl_crystal_F_000 1304
_exptl_crystal_size_max 0.43
_exptl_crystal_size_mid 0.20
_exptl_crystal_size_min 0.13
_refine_diff_density_max 0.41
_refine_diff_density_min -0.54
_refine_ls_extinction_method None
_refine_ls_goodness_of_fit_ref 1.0304
_refine_ls_hydrogen_treatment constr
_refine_ls_matrix_type full
_refine_ls_number_parameters 397
_refine_ls_number_reflns 6798
_refine_ls_number_restraints 0
_refine_ls_R_factor_all 0.0957
_refine_ls_R_factor_gt 0.0690
_refine_ls_shift/su_max 0.006114
_refine_ls_structure_factor_coef F
_refine_ls_weighting_details
;

 Method, part 1, Chebychev polynomial, (Watkin, 1994, Prince, 1982) 

 [weight] = 1.0/[A~0~*T~0~(x)+A~1~*T~1~(x) ... +A~n-1~]*T~n-1~(x)] 

 where A~i~ are the Chebychev coefficients listed below and x= Fcalc/Fmax 

 Method = Robust Weighting (Prince, 1982) 

 W = [weight] * [1-(deltaF/6*sigmaF)^2^]^2^ 

 A~i~ are: 

 3.22 0.807 2.20 

;
_refine_ls_weighting_scheme calc
_refine_ls_wR_factor_all 0.0961
_refine_ls_wR_factor_gt 0.0794
_refine_ls_wR_factor_ref 0.0794
_reflns_limit_h_max 18
_reflns_limit_h_min -18
_reflns_limit_k_max 21
_reflns_limit_k_min 0
_reflns_limit_l_max 24
_reflns_limit_l_min 0
_reflns_number_gt 6798
_reflns_number_total 10211
_reflns_threshold_expression I>3.0\s(I)
_cod_data_source_file ol2008457_si_002.cif
_cod_data_source_block battpimid3
_cod_depositor_comments
;
The following automatic conversions were performed:

'_symmetry_cell_setting' value 'Monoclinic' changed to 'monoclinic'
according to /home/saulius/struct/CIF-dictionaries/cif_core.dic
dictionary named 'cif_core.dic' version 2.4.1 from 2010-06-29.

Automatic conversion script
Id: cif_fix_values 1715 2011-07-08 13:25:40Z adriana 
;
_cod_original_sg_symbol_H-M 'P 1 21/c 1 '
_cod_original_formula_sum 'C35 H51 B2 N1 O6'
_cod_database_code 1502190

loop_
_symmetry_equiv_pos_as_xyz
x,y,z
-x,-y,-z
-x,y+1/2,-z+1/2
x,-y+1/2,z+1/2

loop_
_atom_site_label
_atom_site_type_symbol
_atom_site_fract_x
_atom_site_fract_y
_atom_site_fract_z
_atom_site_U_iso_or_equiv
_atom_site_occupancy
_atom_site_adp_type
_atom_site_refinement_flags_posn
B1 B 0.13296(14) 0.36898(12) 0.41485(10) 0.0218 1.0000 Uani .
B2 B 0.61365(15) 0.50869(13) 0.21796(10) 0.0227 1.0000 Uani .
O1 O 0.17440(10) 0.33733(9) 0.27752(7) 0.0292 1.0000 Uani .
O2 O 0.43527(10) 0.46303(9) 0.15526(7) 0.0294 1.0000 Uani .
O3 O 0.10484(9) 0.29201(8) 0.44432(8) 0.0261 1.0000 Uani .
O4 O 0.05136(9) 0.42266(8) 0.39665(8) 0.0281 1.0000 Uani .
O5 O 0.63082(11) 0.58866(9) 0.19009(8) 0.0307 1.0000 Uani .
O6 O 0.66984(11) 0.44570(9) 0.18660(7) 0.0294 1.0000 Uani .
C1 C 0.40189(12) 0.44941(10) 0.35698(9) 0.0194 1.0000 Uani .
C2 C 0.45234(12) 0.46178(11) 0.28920(9) 0.0197 1.0000 Uani .
C3 C 0.55195(12) 0.49472(11) 0.29115(9) 0.0202 1.0000 Uani .
C4 C 0.60107(12) 0.51705(11) 0.36258(9) 0.0200 1.0000 Uani .
C5 C 0.55302(12) 0.50960(10) 0.43075(9) 0.0183 1.0000 Uani .
C6 C 0.45084(12) 0.47469(10) 0.42850(8) 0.0186 1.0000 Uani .
C7 C 0.39643(12) 0.46377(10) 0.49544(9) 0.0188 1.0000 Uani .
C8 C 0.29740(12) 0.42781(11) 0.48840(9) 0.0205 1.0000 Uani .
C9 C 0.24827(12) 0.40198(10) 0.41783(9) 0.0201 1.0000 Uani .
C10 C 0.30214(12) 0.41229(10) 0.35312(9) 0.0198 1.0000 Uani .
C11 C 0.25369(13) 0.38054(11) 0.27959(9) 0.0217 1.0000 Uani .
C12 C 0.39746(13) 0.44296(11) 0.21426(9) 0.0216 1.0000 Uani .
C13 C 0.25153(13) 0.37405(12) 0.13750(9) 0.0245 1.0000 Uani .
C14 C 0.13993(16) 0.40630(14) 0.12266(11) 0.0347 1.0000 Uani .
C15 C 0.12640(19) 0.50071(18) 0.13810(18) 0.0514 1.0000 Uani .
C16 C 0.26395(17) 0.27845(13) 0.12529(11) 0.0332 1.0000 Uani .
C17 C 0.3768(2) 0.24966(16) 0.13417(16) 0.0466 1.0000 Uani .
C18 C -0.00573(13) 0.29850(13) 0.45625(11) 0.0292 1.0000 Uani .
C19 C -0.05549(17) 0.21160(16) 0.44011(18) 0.0478 1.0000 Uani .
C20 C -0.01226(19) 0.32279(19) 0.53963(14) 0.0468 1.0000 Uani .
C21 C -0.04273(13) 0.37108(13) 0.39979(12) 0.0295 1.0000 Uani .
C22 C -0.07172(17) 0.33928(19) 0.31942(14) 0.0457 1.0000 Uani .
C23 C -0.12792(17) 0.42810(17) 0.42731(17) 0.0477 1.0000 Uani .
C24 C 0.71754(15) 0.58093(13) 0.14148(11) 0.0311 1.0000 Uani .
C25 C 0.7004(2) 0.64281(16) 0.07493(14) 0.0478 1.0000 Uani .
C26 C 0.81522(19) 0.60522(19) 0.19060(14) 0.0488 1.0000 Uani .
C27 C 0.71284(15) 0.48403(13) 0.11960(10) 0.0296 1.0000 Uani .
C28 C 0.6365(2) 0.46521(18) 0.05172(11) 0.0446 1.0000 Uani .
C29 C 0.8169(2) 0.44261(18) 0.10894(15) 0.0484 1.0000 Uani .
C30 C 0.5574(3) 0.2639(2) 0.4534(2) 0.0744 1.0000 Uani .
C31 C 0.6071(3) 0.2053(3) 0.3986(3) 0.0852 1.0000 Uani .
C32 C 0.6133(4) 0.2350(4) 0.3222(3) 0.0982 1.0000 Uani .
C33 C 0.6608(3) 0.1879(3) 0.2635(3) 0.0803 1.0000 Uani .
C34 C 0.6720(5) 0.2166(4) 0.1877(3) 0.1184 1.0000 Uani .
C35 C 0.7286(4) 0.1629(3) 0.1352(3) 0.0954 1.0000 Uani .
N1 N 0.30114(11) 0.40127(10) 0.21317(8) 0.0219 1.0000 Uani .
H41 H 0.6704 0.5377 0.3646 0.0271 1.0000 Uiso R
H81 H 0.2613 0.4205 0.5331 0.0281 1.0000 Uiso R
H131 H 0.2902 0.4013 0.1004 0.0341 1.0000 Uiso R
H141 H 0.0974 0.3748 0.1546 0.0460 1.0000 Uiso R
H142 H 0.1179 0.3957 0.0707 0.0460 1.0000 Uiso R
H151 H 0.0555 0.5162 0.1280 0.0665 1.0000 Uiso R
H152 H 0.1474 0.5122 0.1901 0.0665 1.0000 Uiso R
H153 H 0.1680 0.5331 0.1062 0.0665 1.0000 Uiso R
H161 H 0.2260 0.2488 0.1614 0.0452 1.0000 Uiso R
H162 H 0.2366 0.2644 0.0751 0.0452 1.0000 Uiso R
H171 H 0.3807 0.1895 0.1261 0.0622 1.0000 Uiso R
H172 H 0.4049 0.2630 0.1843 0.0622 1.0000 Uiso R
H173 H 0.4155 0.2786 0.0980 0.0622 1.0000 Uiso R
H191 H -0.1276 0.2144 0.4474 0.0593 1.0000 Uiso R
H192 H -0.0233 0.1702 0.4738 0.0593 1.0000 Uiso R
H193 H -0.0463 0.1956 0.3889 0.0593 1.0000 Uiso R
H201 H -0.0829 0.3280 0.5506 0.0596 1.0000 Uiso R
H202 H 0.0221 0.3761 0.5491 0.0596 1.0000 Uiso R
H203 H 0.0204 0.2797 0.5712 0.0596 1.0000 Uiso R
H221 H -0.1328 0.3051 0.3186 0.0582 1.0000 Uiso R
H222 H -0.0838 0.3872 0.2865 0.0582 1.0000 Uiso R
H223 H -0.0162 0.3059 0.3026 0.0582 1.0000 Uiso R
H231 H -0.1900 0.3958 0.4296 0.0585 1.0000 Uiso R
H232 H -0.1066 0.4494 0.4767 0.0585 1.0000 Uiso R
H233 H -0.1400 0.4748 0.3930 0.0585 1.0000 Uiso R
H251 H 0.7562 0.6384 0.0428 0.0617 1.0000 Uiso R
H252 H 0.6971 0.6997 0.0940 0.0617 1.0000 Uiso R
H253 H 0.6370 0.6292 0.0465 0.0617 1.0000 Uiso R
H261 H 0.8742 0.6011 0.1615 0.0621 1.0000 Uiso R
H262 H 0.8088 0.6624 0.2084 0.0621 1.0000 Uiso R
H263 H 0.8233 0.5672 0.2329 0.0621 1.0000 Uiso R
H281 H 0.6615 0.4890 0.0068 0.0544 1.0000 Uiso R
H282 H 0.5713 0.4901 0.0603 0.0544 1.0000 Uiso R
H283 H 0.6287 0.4049 0.0457 0.0544 1.0000 Uiso R
H291 H 0.8458 0.4667 0.0656 0.0626 1.0000 Uiso R
H292 H 0.8623 0.4527 0.1531 0.0626 1.0000 Uiso R
H293 H 0.8079 0.3825 0.1017 0.0626 1.0000 Uiso R
H301 H 0.5595 0.2363 0.5018 0.1012 1.0000 Uiso R
H302 H 0.5942 0.3166 0.4581 0.1012 1.0000 Uiso R
H303 H 0.4872 0.2746 0.4359 0.1012 1.0000 Uiso R
H331 H 0.7295 0.1773 0.2847 0.1096 1.0000 Uiso R
H332 H 0.6237 0.1353 0.2590 0.1096 1.0000 Uiso R
H341 H 0.7059 0.2707 0.1921 0.1868 1.0000 Uiso R
H342 H 0.6034 0.2241 0.1653 0.1868 1.0000 Uiso R
H351 H 0.7277 0.1918 0.0876 0.1284 1.0000 Uiso R
H352 H 0.7985 0.1551 0.1551 0.1284 1.0000 Uiso R
H353 H 0.6960 0.1085 0.1283 0.1284 1.0000 Uiso R
H311 H 0.6766 0.1947 0.4180 0.1257 1.0000 Uiso R
H312 H 0.5697 0.1527 0.3958 0.1257 1.0000 Uiso R
H321 H 0.6483 0.2887 0.3256 0.1171 1.0000 Uiso R
H322 H 0.5435 0.2436 0.3025 0.1171 1.0000 Uiso R

loop_
_atom_site_aniso_label
_atom_site_aniso_U_11
_atom_site_aniso_U_22
_atom_site_aniso_U_33
_atom_site_aniso_U_23
_atom_site_aniso_U_13
_atom_site_aniso_U_12
B1 0.0193(8) 0.0247(9) 0.0211(8) -0.0034(7) 0.0001(6) -0.0025(6)
B2 0.0218(8) 0.0282(9) 0.0181(7) -0.0028(7) 0.0021(6) -0.0035(7)
O1 0.0263(6) 0.0363(7) 0.0245(6) -0.0050(5) -0.0001(5) -0.0123(5)
O2 0.0301(6) 0.0397(7) 0.0182(5) 0.0004(5) 0.0006(5) -0.0098(6)
O3 0.0162(5) 0.0259(6) 0.0361(7) 0.0034(5) 0.0018(5) -0.0017(4)
O4 0.0185(5) 0.0261(6) 0.0392(7) 0.0017(5) -0.0016(5) -0.0015(5)
O5 0.0354(7) 0.0275(6) 0.0308(6) -0.0002(5) 0.0138(5) -0.0036(5)
O6 0.0354(7) 0.0303(7) 0.0237(6) 0.0010(5) 0.0108(5) 0.0004(5)
C1 0.0191(7) 0.0214(7) 0.0177(7) -0.0019(5) 0.0011(5) -0.0018(5)
C2 0.0201(7) 0.0222(7) 0.0165(6) -0.0022(5) 0.0003(5) -0.0024(6)
C3 0.0213(7) 0.0213(7) 0.0182(6) -0.0014(5) 0.0022(5) -0.0014(6)
C4 0.0183(7) 0.0234(7) 0.0185(7) -0.0019(6) 0.0015(5) -0.0027(5)
C5 0.0169(6) 0.0202(7) 0.0177(6) -0.0004(5) 0.0002(5) -0.0018(5)
C6 0.0177(7) 0.0201(7) 0.0180(7) -0.0024(5) 0.0009(5) -0.0019(5)
C7 0.0177(7) 0.0210(7) 0.0175(6) -0.0023(5) 0.0011(5) -0.0019(5)
C8 0.0181(7) 0.0245(8) 0.0188(7) -0.0013(6) 0.0014(5) -0.0014(6)
C9 0.0173(6) 0.0214(7) 0.0213(7) -0.0017(6) 0.0002(5) -0.0013(5)
C10 0.0182(7) 0.0209(7) 0.0198(7) -0.0020(5) -0.0011(5) -0.0028(5)
C11 0.0208(7) 0.0245(7) 0.0195(7) -0.0013(6) -0.0003(5) -0.0030(6)
C12 0.0211(7) 0.0232(7) 0.0202(7) -0.0017(6) -0.0011(5) -0.0019(6)
C13 0.0259(8) 0.0290(8) 0.0177(7) -0.0019(6) -0.0036(6) -0.0052(6)
C14 0.0297(9) 0.0421(11) 0.0310(9) 0.0018(8) -0.0068(7) -0.0033(8)
C15 0.0356(11) 0.0478(14) 0.0688(16) 0.0004(12) -0.0100(11) 0.0110(10)
C16 0.0426(11) 0.0321(9) 0.0245(8) -0.0044(7) -0.0004(7) -0.0065(8)
C17 0.0496(13) 0.0340(11) 0.0551(14) -0.0124(10) -0.0029(11) 0.0078(10)
C18 0.0166(7) 0.0321(9) 0.0391(10) 0.0015(7) 0.0036(6) -0.0031(6)
C19 0.0272(10) 0.0386(12) 0.0768(17) 0.0068(11) -0.0015(10) -0.0119(9)
C20 0.0353(11) 0.0678(17) 0.0386(11) 0.0045(11) 0.0111(9) -0.0027(10)
C21 0.0167(7) 0.0307(9) 0.0406(10) 0.0009(7) -0.0021(7) -0.0008(6)
C22 0.0293(10) 0.0635(15) 0.0423(12) -0.0016(11) -0.0110(8) -0.0091(10)
C23 0.0229(9) 0.0463(13) 0.0738(17) -0.0026(12) 0.0031(10) 0.0076(9)
C24 0.0338(9) 0.0342(9) 0.0267(8) -0.0014(7) 0.0111(7) -0.0086(8)
C25 0.0610(15) 0.0420(12) 0.0425(12) 0.0123(10) 0.0176(11) -0.0072(11)
C26 0.0417(12) 0.0661(16) 0.0400(11) -0.0147(11) 0.0110(9) -0.0267(11)
C27 0.0344(9) 0.0349(9) 0.0207(7) -0.0016(7) 0.0094(7) -0.0045(7)
C28 0.0538(13) 0.0582(14) 0.0225(9) -0.0077(9) 0.0068(8) -0.0222(11)
C29 0.0482(13) 0.0572(15) 0.0428(12) -0.0007(11) 0.0244(10) 0.0093(11)
C30 0.091(3) 0.0518(17) 0.082(2) 0.0124(16) 0.0160(19) 0.0129(17)
C31 0.067(2) 0.083(3) 0.104(3) 0.013(2) -0.004(2) -0.0031(19)
C32 0.087(3) 0.121(4) 0.090(3) -0.014(3) 0.022(2) -0.033(3)
C33 0.074(2) 0.071(2) 0.098(3) -0.008(2) 0.019(2) -0.0333(18)
C34 0.107(4) 0.149(5) 0.102(4) 0.027(3) 0.027(3) 0.048(4)
C35 0.113(3) 0.075(3) 0.105(3) -0.003(2) 0.050(3) -0.008(2)
N1 0.0214(6) 0.0261(7) 0.0179(6) -0.0032(5) -0.0008(5) -0.0047(5)

loop_
_atom_type_symbol
_atom_type_scat_dispersion_real
_atom_type_scat_dispersion_imag
_atom_type_scat_Cromer_Mann_a1
_atom_type_scat_Cromer_Mann_b1
_atom_type_scat_Cromer_Mann_a2
_atom_type_scat_Cromer_Mann_b2
_atom_type_scat_Cromer_Mann_a3
_atom_type_scat_Cromer_Mann_b3
_atom_type_scat_Cromer_Mann_a4
_atom_type_scat_Cromer_Mann_b4
_atom_type_scat_Cromer_Mann_c
_atom_type_scat_source
C 0.0033 0.0016 2.3100 20.8439 1.0200 10.2075 1.5886 0.5687 0.8650 51.6512 0.2156 'International Tables Vol C 4.2.6.8 and 6.1.1.4'
H 0.0000 0.0000 0.4930 10.5109 0.3229 26.1257 0.1402 3.1424 0.0408 57.7998 0.0030 'International Tables Vol C 4.2.6.8 and 6.1.1.4'
O 0.0106 0.0060 3.0485 13.2771 2.2868 5.7011 1.5463 0.3239 0.8670 32.9089 0.2508 'International Tables Vol C 4.2.6.8 and 6.1.1.4'
B 0.0013 0.0007 2.0545 23.2185 1.3326 1.0210 1.0979 60.3498 0.7068 0.1403 -0.1932 'International Tables Vol C 4.2.6.8 and 6.1.1.4'
N 0.0061 0.0033 12.2126 0.0057 3.1322 9.8933 2.0125 28.9975 1.1663 0.5826 -11.5290 'International Tables Vol C 4.2.6.8 and 6.1.1.4'

loop_
_geom_angle_atom_site_label_1
_geom_angle_site_symmetry_1
_geom_angle_atom_site_label_2
_geom_angle_atom_site_label_3
_geom_angle
_geom_angle_publ_flag
O3 . B1 O4 113.85(15) yes
O3 . B1 C9 123.53(15) yes
O4 . B1 C9 121.34(15) yes
O5 . B2 O6 114.06(15) yes
O5 . B2 C3 121.64(15) yes
O6 . B2 C3 123.19(16) yes
B1 . O3 C18 106.49(14) yes
B1 . O4 C21 106.49(14) yes
B2 . O5 C24 106.66(14) yes
B2 . O6 C27 106.07(14) yes
C2 . C1 C6 120.38(14) yes
C2 . C1 C10 119.54(14) yes
C6 . C1 C10 120.08(14) yes
C1 . C2 C3 121.10(14) yes
C1 . C2 C12 120.24(14) yes
C3 . C2 C12 118.61(14) yes
B2 . C3 C2 123.82(14) yes
B2 . C3 C4 118.14(14) yes
C2 . C3 C4 118.04(14) yes
C3 . C4 C5 123.09(14) yes
C3 . C4 H41 118.5 no
C5 . C4 H41 118.4 no
C7 2_666 C5 C4 122.59(14) yes
C7 2_666 C5 C6 118.81(13) yes
C4 . C5 C6 118.60(13) yes
C5 . C6 C1 118.71(13) yes
C5 . C6 C7 122.38(13) yes
C1 . C6 C7 118.91(13) yes
C5 2_666 C7 C6 118.80(13) yes
C5 2_666 C7 C8 122.45(14) yes
C6 . C7 C8 118.74(14) yes
C7 . C8 C9 122.88(14) yes
C7 . C8 H81 118.6 no
C9 . C8 H81 118.5 no
B1 . C9 C8 119.05(14) yes
B1 . C9 C10 122.88(14) yes
C8 . C9 C10 117.93(14) yes
C1 . C10 C9 121.42(14) yes
C1 . C10 C11 120.33(14) yes
C9 . C10 C11 118.21(14) yes
C10 . C11 O1 120.57(15) yes
C10 . C11 N1 118.02(14) yes
O1 . C11 N1 121.41(15) yes
C2 . C12 O2 120.74(15) yes
C2 . C12 N1 118.02(14) yes
O2 . C12 N1 121.24(15) yes
C14 . C13 C16 114.03(16) yes
C14 . C13 N1 113.21(15) yes
C16 . C13 N1 111.25(14) yes
C14 . C13 H131 105.8 no
C16 . C13 H131 106.0 no
N1 . C13 H131 105.7 no
C13 . C14 C15 114.20(17) yes
C13 . C14 H141 108.0 no
C15 . C14 H141 108.5 no
C13 . C14 H142 108.5 no
C15 . C14 H142 108.2 no
H141 . C14 H142 109.5 no
C14 . C15 H151 109.7 no
C14 . C15 H152 109.2 no
H151 . C15 H152 109.5 no
C14 . C15 H153 109.5 no
H151 . C15 H153 109.5 no
H152 . C15 H153 109.5 no
C13 . C16 C17 112.70(17) yes
C13 . C16 H161 108.5 no
C17 . C16 H161 109.0 no
C13 . C16 H162 108.8 no
C17 . C16 H162 108.3 no
H161 . C16 H162 109.5 no
C16 . C17 H171 109.6 no
C16 . C17 H172 109.0 no
H171 . C17 H172 109.5 no
C16 . C17 H173 109.8 no
H171 . C17 H173 109.5 no
H172 . C17 H173 109.5 no
O3 . C18 C19 108.43(16) yes
O3 . C18 C20 106.29(16) yes
C19 . C18 C20 110.42(19) yes
O3 . C18 C21 102.44(14) yes
C19 . C18 C21 115.09(17) yes
C20 . C18 C21 113.37(18) yes
C18 . C19 H191 109.8 no
C18 . C19 H192 109.3 no
H191 . C19 H192 109.5 no
C18 . C19 H193 109.3 no
H191 . C19 H193 109.5 no
H192 . C19 H193 109.5 no
C18 . C20 H201 109.9 no
C18 . C20 H202 109.1 no
H201 . C20 H202 109.5 no
C18 . C20 H203 109.4 no
H201 . C20 H203 109.5 no
H202 . C20 H203 109.5 no
C18 . C21 O4 101.96(13) yes
C18 . C21 C22 113.51(18) yes
O4 . C21 C22 106.99(16) yes
C18 . C21 C23 114.63(18) yes
O4 . C21 C23 108.31(16) yes
C22 . C21 C23 110.67(18) yes
C21 . C22 H221 110.1 no
C21 . C22 H222 109.1 no
H221 . C22 H222 109.5 no
C21 . C22 H223 109.2 no
H221 . C22 H223 109.5 no
H222 . C22 H223 109.5 no
C21 . C23 H231 109.7 no
C21 . C23 H232 109.1 no
H231 . C23 H232 109.5 no
C21 . C23 H233 109.5 no
H231 . C23 H233 109.5 no
H232 . C23 H233 109.5 no
O5 . C24 C25 108.88(18) yes
O5 . C24 C26 106.65(16) yes
C25 . C24 C26 110.22(19) yes
O5 . C24 C27 101.91(14) yes
C25 . C24 C27 115.11(17) yes
C26 . C24 C27 113.34(19) yes
C24 . C25 H251 109.8 no
C24 . C25 H252 109.1 no
H251 . C25 H252 109.5 no
C24 . C25 H253 109.5 no
H251 . C25 H253 109.5 no
H252 . C25 H253 109.5 no
C24 . C26 H261 110.0 no
C24 . C26 H262 109.4 no
H261 . C26 H262 109.5 no
C24 . C26 H263 109.0 no
H261 . C26 H263 109.5 no
H262 . C26 H263 109.5 no
C24 . C27 O6 101.93(13) yes
C24 . C27 C28 113.08(19) yes
O6 . C27 C28 106.84(16) yes
C24 . C27 C29 115.14(18) yes
O6 . C27 C29 108.58(17) yes
C28 . C27 C29 110.49(19) yes
C27 . C28 H281 109.6 no
C27 . C28 H282 109.1 no
H281 . C28 H282 109.5 no
C27 . C28 H283 109.6 no
H281 . C28 H283 109.5 no
H282 . C28 H283 109.5 no
C27 . C29 H291 109.7 no
C27 . C29 H292 109.1 no
H291 . C29 H292 109.5 no
C27 . C29 H293 109.6 no
H291 . C29 H293 109.5 no
H292 . C29 H293 109.5 no
C31 . C30 H301 108.3 no
C31 . C30 H302 110.2 no
H301 . C30 H302 109.5 no
C31 . C30 H303 110.0 no
H301 . C30 H303 109.5 no
H302 . C30 H303 109.5 no
C30 . C31 C32 117.4(4) yes
C30 . C31 H311 108.2 no
C32 . C31 H311 106.0 no
C30 . C31 H312 108.4 no
C32 . C31 H312 107.2 no
H311 . C31 H312 109.5 no
C31 . C32 C33 124.4(5) yes
C31 . C32 H321 106.7 no
C33 . C32 H321 105.5 no
C31 . C32 H322 105.7 no
C33 . C32 H322 104.7 no
H321 . C32 H322 109.5 no
C32 . C33 C34 126.1(5) yes
C32 . C33 H331 104.0 no
C34 . C33 H331 105.4 no
C32 . C33 H332 105.0 no
C34 . C33 H332 106.3 no
H331 . C33 H332 109.5 no
C33 . C34 C35 119.7(5) yes
C33 . C34 H341 106.4 no
C35 . C34 H341 107.9 no
C33 . C34 H342 105.6 no
C35 . C34 H342 107.5 no
H341 . C34 H342 109.5 no
C34 . C35 H351 107.9 no
C34 . C35 H352 110.0 no
H351 . C35 H352 109.5 no
C34 . C35 H353 110.4 no
H351 . C35 H353 109.5 no
H352 . C35 H353 109.5 no
C13 . N1 C12 117.68(13) yes
C13 . N1 C11 119.52(13) yes
C12 . N1 C11 122.70(13) yes

loop_
_geom_bond_atom_site_label_1
_geom_bond_atom_site_label_2
_geom_bond_site_symmetry_2
_geom_bond_distance
_geom_bond_publ_flag
B1 O3 . 1.366(2) yes
B1 O4 . 1.364(2) yes
B1 C9 . 1.572(2) yes
B2 O5 . 1.363(2) yes
B2 O6 . 1.361(2) yes
B2 C3 . 1.578(2) yes
O1 C11 . 1.223(2) yes
O2 C12 . 1.219(2) yes
O3 C18 . 1.462(2) yes
O4 C21 . 1.461(2) yes
O5 C24 . 1.463(2) yes
O6 C27 . 1.466(2) yes
C1 C2 . 1.413(2) yes
C1 C6 . 1.419(2) yes
C1 C10 . 1.409(2) yes
C2 C3 . 1.383(2) yes
C2 C12 . 1.477(2) yes
C3 C4 . 1.407(2) yes
C4 C5 . 1.394(2) yes
C4 H41 . 0.950 no
C5 C7 2_666 1.467(2) yes
C5 C6 . 1.425(2) yes
C6 C7 . 1.425(2) yes
C7 C8 . 1.393(2) yes
C8 C9 . 1.408(2) yes
C8 H81 . 0.950 no
C9 C10 . 1.386(2) yes
C10 C11 . 1.478(2) yes
C11 N1 . 1.396(2) yes
C12 N1 . 1.402(2) yes
C13 C14 . 1.530(3) yes
C13 C16 . 1.515(3) yes
C13 N1 . 1.493(2) yes
C13 H131 . 0.950 no
C14 C15 . 1.508(3) yes
C14 H141 . 0.950 no
C14 H142 . 0.950 no
C15 H151 . 0.950 no
C15 H152 . 0.950 no
C15 H153 . 0.950 no
C16 C17 . 1.522(3) yes
C16 H161 . 0.950 no
C16 H162 . 0.950 no
C17 H171 . 0.950 no
C17 H172 . 0.950 no
C17 H173 . 0.950 no
C18 C19 . 1.516(3) yes
C18 C20 . 1.521(3) yes
C18 C21 . 1.555(3) yes
C19 H191 . 0.950 no
C19 H192 . 0.950 no
C19 H193 . 0.950 no
C20 H201 . 0.950 no
C20 H202 . 0.950 no
C20 H203 . 0.950 no
C21 C22 . 1.517(3) yes
C21 C23 . 1.521(3) yes
C22 H221 . 0.950 no
C22 H222 . 0.950 no
C22 H223 . 0.950 no
C23 H231 . 0.950 no
C23 H232 . 0.950 no
C23 H233 . 0.950 no
C24 C25 . 1.518(3) yes
C24 C26 . 1.521(3) yes
C24 C27 . 1.558(3) yes
C25 H251 . 0.950 no
C25 H252 . 0.950 no
C25 H253 . 0.950 no
C26 H261 . 0.950 no
C26 H262 . 0.950 no
C26 H263 . 0.950 no
C27 C28 . 1.517(3) yes
C27 C29 . 1.515(3) yes
C28 H281 . 0.950 no
C28 H282 . 0.950 no
C28 H283 . 0.950 no
C29 H291 . 0.950 no
C29 H292 . 0.950 no
C29 H293 . 0.950 no
C30 C31 . 1.505(6) yes
C30 H301 . 0.950 no
C30 H302 . 0.950 no
C30 H303 . 0.950 no
C31 C32 . 1.428(6) yes
C31 H311 . 0.950 no
C31 H312 . 0.950 no
C32 C33 . 1.442(6) yes
C32 H321 . 0.950 no
C32 H322 . 0.950 no
C33 C34 . 1.421(6) yes
C33 H331 . 0.950 no
C33 H332 . 0.950 no
C34 C35 . 1.478(7) yes
C34 H341 . 0.950 no
C34 H342 . 0.950 no
C35 H351 . 0.950 no
C35 H352 . 0.950 no
C35 H353 . 0.950 no
